data_7717889
loop_
_publ_author_name
'Sahoo, Amiya Kumar'
'Dash, Rageshree'
'Agarwala, Suraj'
'Purohit, Chandra Shekhar'
'Doddi, Adinarayana'

_publ_section_title
;
 Cationic and Neutral Ruthenium(II) Complexes bearing Silyl-Phosphines;
 Synthesis, Structures, and Catalytic Studies in Selective Hydroboration
 of Carbonyl Compounds
;
_journal_name_full 'Dalton Transactions'
_journal_paper_doi 10.1039/D4DT03550J
_journal_year 2025
_chemical_formula_moiety 'C30 H35 Cl O P Ru Si, C H2 Cl2, Cl'
_chemical_formula_sum 'C31 H37 Cl4 O P Ru Si'
_chemical_formula_weight 727.53
_space_group_crystal_system monoclinic
_space_group_IT_number 14
_space_group_name_Hall '-P 2yn'
_space_group_name_H-M_alt 'P 1 21/n 1'
_atom_sites_solution_hydrogens geom
_atom_sites_solution_primary dual
_audit_creation_date 2023-10-27
_audit_creation_method
;
Olex2 1.5
(compiled 2023.08.24 svn.re1ec1418 for OlexSys, GUI svn.r6817)
;
_audit_update_record
;
2024-07-04 deposited with the CCDC.	2025-01-21 downloaded from the CCDC.
;
_cell_angle_alpha 90
_cell_angle_beta 95.060(2)
_cell_angle_gamma 90
_cell_formula_units_Z 4
_cell_length_a 10.6049(2)
_cell_length_b 23.5234(4)
_cell_length_c 13.4560(2)
_cell_measurement_reflns_used 21330
_cell_measurement_temperature 250(6)
_cell_measurement_theta_max 77.7420
_cell_measurement_theta_min 3.7670
_cell_volume 3343.70(10)
_computing_cell_refinement 'CrysAlisPro 1.171.42.89a (Rigaku OD, 2023)'
_computing_data_collection 'CrysAlisPro 1.171.42.89a (Rigaku OD, 2023)'
_computing_data_reduction 'CrysAlisPro 1.171.42.89a (Rigaku OD, 2023)'
_computing_molecular_graphics 'Olex2 1.5 (Dolomanov et al., 2009)'
_computing_publication_material 'Olex2 1.5 (Dolomanov et al., 2009)'
_computing_structure_refinement 'SHELXL 2019/2 (Sheldrick, 2015)'
_computing_structure_solution 'SHELXT 2014/5 (Sheldrick, 2014)'
_diffrn_ambient_environment N~2~
_diffrn_ambient_temperature 250(6)
_diffrn_detector 'Hybrid Pixel Array Detector'
_diffrn_detector_area_resol_mean 5.8140
_diffrn_detector_type 'Pilatus 200K'
_diffrn_measured_fraction_theta_full 0.9994
_diffrn_measured_fraction_theta_max 0.9809
_diffrn_measurement_details
;
List of Runs (angles in degrees, time in seconds):

  # Type    Start    End  Width  t~exp~   \w     \q     \k     \f   Frames
#--------------------------------------------------------------------------
  1  \w   -101.00 -25.00   0.50    0.50    --  -38.50 -62.00 -66.00  152
  2  \w    -52.00  24.00   0.50    0.50    --  -38.50  62.00  70.00  152
  3  \w     36.00 112.00   0.50    0.50    --   49.56  62.00  70.00  152
  4  \w    -13.00  63.00   0.50    0.50    --   49.56 -62.00 -66.00  152
  5  \w     45.00 121.00   0.50    1.00    --  107.46 -62.00 -66.00  152
  6  \w     94.00 170.00   0.50    1.00    --  107.46  62.00  70.00  152
  7  \w   -101.00 -27.00   0.50    0.50    --  -38.50 -57.00-150.00  148
  8  \w     46.00 116.00   0.50    0.50    --   49.56  37.00-180.00  140
  9  \w    104.00 176.00   0.50    1.00    --  107.46  30.00   0.00  144
 10  \w     45.00 113.00   0.50    1.00    --  107.46-125.00   0.00  136
 11  \w    103.00 172.00   0.50    1.00    --  107.46  77.00  90.00  138
 12  \w     39.00 111.00   0.50    1.00    --  107.46 -30.00 -60.00  144
 13  \w    104.00 176.00   0.50    1.00    --  107.46  30.00 -30.00  144
 14  \w     97.00 170.00   0.50    1.00    --  107.46 125.00   0.00  146
 15  \w     39.00 111.00   0.50    1.00    --  107.46 -30.00 120.00  144
 16  \w     45.00  71.00   0.50    1.00    --  107.46 -45.00   0.00   52
 17  \w     85.00 111.00   0.50    1.00    --  107.46 -45.00   0.00   52
 18  \w     55.00 107.00   0.50    1.00    --  107.46 -94.00-150.00  104
 19  \w     39.00 104.00   0.50    1.00    --  107.46 -94.00 150.00  130
;
_diffrn_measurement_device 'four-circle diffractometer'
_diffrn_measurement_device_type 'SuperNova, Dual, Cu at home/near, Pilatus 200K'
_diffrn_measurement_method '\w scans'
_diffrn_orient_matrix_type 'CrysAlisPro convention (1999,Acta A55,543-557)'
_diffrn_orient_matrix_UB_11 -0.0064647000
_diffrn_orient_matrix_UB_12 0.0474381000
_diffrn_orient_matrix_UB_13 -0.0792285000
_diffrn_orient_matrix_UB_21 0.1456800000
_diffrn_orient_matrix_UB_22 0.0019019000
_diffrn_orient_matrix_UB_23 0.0062572000
_diffrn_orient_matrix_UB_31 -0.0005528000
_diffrn_orient_matrix_UB_32 -0.0451122000
_diffrn_orient_matrix_UB_33 -0.0830366000
_diffrn_radiation_monochromator mirror
_diffrn_radiation_probe x-ray
_diffrn_radiation_type 'Cu K\a'
_diffrn_radiation_wavelength 1.54184
_diffrn_reflns_av_R_equivalents 0.0541
_diffrn_reflns_av_unetI/netI 0.0343
_diffrn_reflns_Laue_measured_fraction_full 0.998
_diffrn_reflns_Laue_measured_fraction_max 0.978
_diffrn_reflns_limit_h_max 12
_diffrn_reflns_limit_h_min -13
_diffrn_reflns_limit_k_max 21
_diffrn_reflns_limit_k_min -29
_diffrn_reflns_limit_l_max 14
_diffrn_reflns_limit_l_min -17
_diffrn_reflns_number 26806
_diffrn_reflns_point_group_measured_fraction_full 0.998
_diffrn_reflns_point_group_measured_fraction_max 0.978
_diffrn_reflns_theta_full 67.684
_diffrn_reflns_theta_max 78.290
_diffrn_reflns_theta_min 3.796
_diffrn_source 'micro-focus sealed X-ray tube'
_diffrn_source_type 'SuperNova (Cu) X-ray Source'
_exptl_absorpt_coefficient_mu 7.707
_exptl_absorpt_correction_T_max 1.00000
_exptl_absorpt_correction_T_min 0.27494
_exptl_absorpt_correction_type multi-scan
_exptl_absorpt_process_details
;
CrysAlisPro 1.171.42.89a (Rigaku Oxford Diffraction, 2023)
Empirical absorption correction using spherical harmonics,
implemented in SCALE3 ABSPACK scaling algorithm.
;
_exptl_crystal_colour 'clear orangish red'
_exptl_crystal_colour_lustre clear
_exptl_crystal_colour_modifier orangish
_exptl_crystal_colour_primary red
_exptl_crystal_density_diffrn 1.445
_exptl_crystal_description block
_exptl_crystal_F_000 1488
_exptl_crystal_preparation 'As per the reaction scheme'
_exptl_crystal_recrystallization_method 'Slow vapour diffusion'
_exptl_crystal_size_max 0.3
_exptl_crystal_size_mid 0.29
_exptl_crystal_size_min 0.26
_refine_diff_density_max 0.612
_refine_diff_density_min -1.938
_refine_diff_density_rms 0.121
_refine_ls_extinction_method none
_refine_ls_goodness_of_fit_ref 1.020
_refine_ls_hydrogen_treatment constr
_refine_ls_matrix_type full
_refine_ls_number_parameters 358
_refine_ls_number_reflns 7026
_refine_ls_number_restraints 0
_refine_ls_restrained_S_all 1.020
_refine_ls_R_factor_all 0.0514
_refine_ls_R_factor_gt 0.0496
_refine_ls_shift/su_max 0.001
_refine_ls_shift/su_mean 0.000
_refine_ls_structure_factor_coef Fsqd
_refine_ls_weighting_details 'w=1/[\s^2^(Fo^2^)+(0.0860P)^2^+4.1191P] where P=(Fo^2^+2Fc^2^)/3'
_refine_ls_weighting_scheme calc
_refine_ls_wR_factor_gt 0.1293
_refine_ls_wR_factor_ref 0.1310
_reflns_Friedel_coverage 0.000
_reflns_number_gt 6640
_reflns_number_total 7026
_reflns_threshold_expression 'I > 2\s(I)'
_cod_data_source_file d4dt03550j2.cif
_cod_data_source_block sjp-as-385_auto
_cod_database_code 7717889
_shelx_shelxl_version_number 2019/2
_chemical_oxdiff_formula 'C H P Si Ru Cl '
_chemical_oxdiff_usercomment 'RED BLOCK'
_shelx_space_group_comment
;
The symmetry employed for this shelxl refinement is uniquely defined
by the following loop, which should always be used as a source of
symmetry information in preference to the above space-group names.
They are only intended as comments.
;
_shelx_estimated_absorpt_t_max 0.239
_shelx_estimated_absorpt_t_min 0.206
_diffrn_oxdiff_digest_frames
;
01aa366fa75c17d5cdfe5c05897a7a0c2b00030fe0f
;
_olex2_refinement_description
;
1. Fixed Uiso
 At 1.2 times of:
  All C(H) groups, All C(H,H) groups
 At 1.5 times of:
  All C(H,H,H) groups, All O(H) groups
2.a Ternary CH refined with riding coordinates:
 C28(H28)
2.b Secondary CH2 refined with riding coordinates:
 C31(H31A,H31B)
2.c Aromatic/amide H refined with riding coordinates:
 C2(H2), C3(H3), C4(H4), C5(H5), C10(H10), C11(H11), C12(H12), C13(H13),
 C14(H14), C16(H16), C17(H17), C18(H18), C19(H19), C20(H20), C22(H22), C23(H23),
  C25(H25), C26(H26)
2.d Idealised Me refined as rotating group:
 C7(H7A,H7B,H7C), C8(H8A,H8B,H8C), C27(H27A,H27B,H27C), C29(H29A,H29B,H29C),
 C30(H30A,H30B,H30C)
2.e Idealised tetrahedral OH refined as rotating group:
 O1(H1)
;
_olex2_exptl_crystal_mounting_method 'Mounted on the loop'
_olex2_submission_special_instructions 'No special instructions were received'
_oxdiff_exptl_absorpt_empirical_details
;
Empirical correction (ABSPACK) includes:
- Absorption correction using spherical harmonics
- Frame scaling
;
_oxdiff_exptl_absorpt_empirical_full_max 2.147
_oxdiff_exptl_absorpt_empirical_full_min 0.622

loop_
_space_group_symop_operation_xyz
'x, y, z'
'-x+1/2, y+1/2, -z+1/2'
'-x, -y, -z'
'x-1/2, -y-1/2, z-1/2'

loop_
_atom_site_label
_atom_site_type_symbol
_atom_site_fract_x
_atom_site_fract_y
_atom_site_fract_z
_atom_site_U_iso_or_equiv
_atom_site_adp_type
_atom_site_occupancy
_atom_site_site_symmetry_order
_atom_site_calc_flag
_atom_site_refinement_flags_posn
_atom_site_refinement_flags_adp
_atom_site_refinement_flags_occupancy
_atom_site_disorder_assembly
_atom_site_disorder_group
Ru1 Ru 0.75064(2) 0.72759(2) 0.34733(2) 0.02569(10) Uani 1 1 d . . . . .
Cl1 Cl 0.64612(9) 0.72107(4) 0.18250(6) 0.0423(2) Uani 1 1 d . . . . .
P1 P 0.72991(7) 0.62792(3) 0.35732(5) 0.02517(16) Uani 1 1 d . . . . .
Si1 Si 0.43468(9) 0.68875(5) 0.35860(8) 0.0443(2) Uani 1 1 d . . . . .
O1 O 0.5665(2) 0.72205(10) 0.40085(18) 0.0367(5) Uani 1 1 d . . . . .
H1 H 0.553858 0.740164 0.451959 0.055 Uiso 1 1 calc R U . . .
C1 C 0.4762(3) 0.62808(16) 0.2774(3) 0.0384(7) Uani 1 1 d . . . . .
C2 C 0.3778(4) 0.6083(2) 0.2108(3) 0.0537(10) Uani 1 1 d . . . . .
H2 H 0.297905 0.625626 0.209830 0.064 Uiso 1 1 calc R U . . .
C3 C 0.3945(4) 0.5639(2) 0.1461(3) 0.0584(11) Uani 1 1 d . . . . .
H3 H 0.326398 0.551330 0.102190 0.070 Uiso 1 1 calc R U . . .
C4 C 0.5106(5) 0.53807(18) 0.1461(3) 0.0536(10) Uani 1 1 d . . . . .
H4 H 0.522151 0.507877 0.102006 0.064 Uiso 1 1 calc R U . . .
C5 C 0.6105(4) 0.55660(15) 0.2110(2) 0.0404(7) Uani 1 1 d . . . . .
H5 H 0.689891 0.538869 0.210902 0.048 Uiso 1 1 calc R U . . .
C6 C 0.5944(3) 0.60116(14) 0.2762(2) 0.0324(6) Uani 1 1 d . . . . .
C7 C 0.3614(5) 0.6599(3) 0.4686(4) 0.0815(17) Uani 1 1 d . . . . .
H7A H 0.419557 0.633545 0.504081 0.122 Uiso 1 1 calc R U . . .
H7B H 0.283583 0.640236 0.446402 0.122 Uiso 1 1 calc R U . . .
H7C H 0.342895 0.690871 0.512601 0.122 Uiso 1 1 calc R U . . .
C8 C 0.3286(5) 0.7401(3) 0.2881(5) 0.0791(17) Uani 1 1 d . . . . .
H8A H 0.302961 0.769290 0.333098 0.119 Uiso 1 1 calc R U . . .
H8B H 0.254204 0.720332 0.258527 0.119 Uiso 1 1 calc R U . . .
H8C H 0.372980 0.757456 0.235946 0.119 Uiso 1 1 calc R U . . .
C9 C 0.8663(3) 0.58775(13) 0.3222(2) 0.0297(6) Uani 1 1 d . . . . .
C10 C 0.9200(3) 0.60506(14) 0.2359(2) 0.0358(7) Uani 1 1 d . . . . .
H10 H 0.885375 0.636117 0.198983 0.043 Uiso 1 1 calc R U . . .
C11 C 1.0229(4) 0.57694(17) 0.2049(3) 0.0450(8) Uani 1 1 d . . . . .
H11 H 1.057829 0.588681 0.146486 0.054 Uiso 1 1 calc R U . . .
C12 C 1.0758(4) 0.53145(19) 0.2590(3) 0.0538(10) Uani 1 1 d . . . . .
H12 H 1.146259 0.512364 0.237311 0.065 Uiso 1 1 calc R U . . .
C13 C 1.0246(4) 0.51433(18) 0.3445(3) 0.0511(9) Uani 1 1 d . . . . .
H13 H 1.060491 0.483501 0.381313 0.061 Uiso 1 1 calc R U . . .
C14 C 0.9203(3) 0.54224(16) 0.3768(3) 0.0409(7) Uani 1 1 d . . . . .
H14 H 0.886090 0.530409 0.435512 0.049 Uiso 1 1 calc R U . . .
C15 C 0.6968(3) 0.60088(14) 0.4800(2) 0.0316(6) Uani 1 1 d . . . . .
C16 C 0.7074(4) 0.63604(16) 0.5624(2) 0.0413(8) Uani 1 1 d . . . . .
H16 H 0.731776 0.674170 0.555671 0.050 Uiso 1 1 calc R U . . .
C17 C 0.6823(5) 0.6153(2) 0.6554(3) 0.0553(10) Uani 1 1 d . . . . .
H17 H 0.689093 0.639603 0.711078 0.066 Uiso 1 1 calc R U . . .
C18 C 0.6481(4) 0.5601(2) 0.6664(3) 0.0523(10) Uani 1 1 d . . . . .
H18 H 0.633274 0.546238 0.729795 0.063 Uiso 1 1 calc R U . . .
C19 C 0.6350(4) 0.52440(18) 0.5845(3) 0.0493(9) Uani 1 1 d . . . . .
H19 H 0.610060 0.486408 0.592012 0.059 Uiso 1 1 calc R U . . .
C20 C 0.6588(3) 0.54488(15) 0.4910(3) 0.0388(7) Uani 1 1 d . . . . .
H20 H 0.649146 0.520777 0.435131 0.047 Uiso 1 1 calc R U . . .
C21 C 0.9379(4) 0.72955(15) 0.4357(3) 0.0436(9) Uani 1 1 d . . . . .
C22 C 0.9525(3) 0.73743(18) 0.3327(3) 0.0460(9) Uani 1 1 d . . . . .
H22 H 1.007720 0.713644 0.300834 0.055 Uiso 1 1 calc R U . . .
C23 C 0.8862(4) 0.77991(17) 0.2782(3) 0.0472(9) Uani 1 1 d . . . . .
H23 H 0.896170 0.783505 0.209772 0.057 Uiso 1 1 calc R U . . .
C24 C 0.8034(4) 0.81820(15) 0.3231(3) 0.0477(9) Uani 1 1 d . . . . .
C25 C 0.7882(4) 0.80962(15) 0.4247(3) 0.0446(8) Uani 1 1 d . . . . .
H25 H 0.733270 0.833532 0.456564 0.053 Uiso 1 1 calc R U . . .
C26 C 0.8533(4) 0.76592(15) 0.4802(3) 0.0416(8) Uani 1 1 d . . . . .
H26 H 0.840080 0.761042 0.547860 0.050 Uiso 1 1 calc R U . . .
C27 C 1.0112(5) 0.6847(2) 0.4952(4) 0.0686(14) Uani 1 1 d . . . . .
H27A H 0.964100 0.672793 0.550247 0.103 Uiso 1 1 calc R U . . .
H27B H 1.092460 0.699975 0.521156 0.103 Uiso 1 1 calc R U . . .
H27C H 1.024371 0.652287 0.452783 0.103 Uiso 1 1 calc R U . . .
C28 C 0.7276(6) 0.8609(2) 0.2579(5) 0.0773(16) Uani 1 1 d . . . . .
H28 H 0.708943 0.842574 0.192032 0.093 Uiso 1 1 calc R U . . .
C29 C 0.8117(10) 0.9105(3) 0.2415(8) 0.146(4) Uani 1 1 d . . . . .
H29A H 0.827074 0.931787 0.303165 0.219 Uiso 1 1 calc R U . . .
H29B H 0.770946 0.934993 0.190248 0.219 Uiso 1 1 calc R U . . .
H29C H 0.891523 0.896970 0.220508 0.219 Uiso 1 1 calc R U . . .
C30 C 0.6031(8) 0.8752(4) 0.2946(8) 0.138(4) Uani 1 1 d . . . . .
H30A H 0.556982 0.840469 0.305321 0.207 Uiso 1 1 calc R U . . .
H30B H 0.554686 0.898476 0.245403 0.207 Uiso 1 1 calc R U . . .
H30C H 0.616571 0.896001 0.356842 0.207 Uiso 1 1 calc R U . . .
Cl3 Cl 0.61834(19) 0.63676(11) -0.07830(12) 0.1132(7) Uani 1 1 d . . . . .
Cl4 Cl 0.8215(2) 0.55813(11) -0.0333(2) 0.1499(11) Uani 1 1 d . . . . .
C31 C 0.7526(6) 0.6219(2) -0.0042(4) 0.0749(14) Uani 1 1 d . . . . .
H31A H 0.732453 0.620675 0.065490 0.090 Uiso 1 1 calc R U . . .
H31B H 0.813831 0.652606 -0.010369 0.090 Uiso 1 1 calc R U . . .
Cl2 Cl 0.54563(11) 0.78933(5) 0.57791(8) 0.0607(3) Uani 1 1 d . . . . .

loop_
_atom_site_aniso_label
_atom_site_aniso_U_11
_atom_site_aniso_U_22
_atom_site_aniso_U_33
_atom_site_aniso_U_23
_atom_site_aniso_U_13
_atom_site_aniso_U_12
Ru1 0.02635(14) 0.02889(15) 0.02285(14) -0.00123(7) 0.00790(9) 0.00030(7)
Cl1 0.0552(5) 0.0448(4) 0.0262(4) 0.0075(3) -0.0009(3) -0.0013(4)
P1 0.0260(3) 0.0294(4) 0.0204(3) 0.0010(2) 0.0037(2) -0.0011(3)
Si1 0.0256(4) 0.0660(6) 0.0422(5) -0.0080(4) 0.0081(4) 0.0024(4)
O1 0.0264(11) 0.0517(14) 0.0337(12) -0.0081(10) 0.0135(9) 0.0014(9)
C1 0.0306(15) 0.0504(19) 0.0343(16) -0.0001(14) 0.0039(12) -0.0105(14)
C2 0.0363(18) 0.072(3) 0.051(2) -0.001(2) -0.0039(16) -0.0138(18)
C3 0.054(2) 0.069(3) 0.049(2) -0.004(2) -0.0131(18) -0.025(2)
C4 0.070(3) 0.050(2) 0.0394(19) -0.0078(16) -0.0037(18) -0.018(2)
C5 0.051(2) 0.0353(16) 0.0338(16) -0.0016(13) -0.0009(14) -0.0068(15)
C6 0.0356(15) 0.0362(15) 0.0251(13) 0.0034(11) 0.0017(11) -0.0077(12)
C7 0.049(2) 0.127(5) 0.073(3) -0.016(3) 0.036(2) -0.023(3)
C8 0.054(3) 0.098(4) 0.082(4) -0.018(3) -0.012(3) 0.032(3)
C9 0.0323(14) 0.0341(15) 0.0228(13) -0.0009(11) 0.0022(11) -0.0003(12)
C10 0.0411(17) 0.0383(16) 0.0286(14) 0.0015(12) 0.0063(12) 0.0033(14)
C11 0.0436(19) 0.055(2) 0.0387(18) 0.0025(15) 0.0178(15) 0.0057(16)
C12 0.044(2) 0.063(2) 0.056(2) 0.0013(19) 0.0149(17) 0.0204(19)
C13 0.050(2) 0.053(2) 0.050(2) 0.0102(17) 0.0032(17) 0.0190(18)
C14 0.0439(18) 0.0449(18) 0.0343(16) 0.0074(14) 0.0053(14) 0.0105(15)
C15 0.0285(14) 0.0405(16) 0.0264(14) 0.0050(12) 0.0055(11) -0.0012(12)
C16 0.053(2) 0.0460(18) 0.0261(15) 0.0038(13) 0.0080(14) -0.0039(16)
C17 0.070(3) 0.072(3) 0.0255(16) 0.0046(17) 0.0119(16) -0.003(2)
C18 0.053(2) 0.072(3) 0.0338(18) 0.0210(18) 0.0121(16) 0.0009(19)
C19 0.0425(19) 0.052(2) 0.054(2) 0.0229(18) 0.0110(16) -0.0057(16)
C20 0.0355(16) 0.0439(18) 0.0376(17) 0.0062(14) 0.0057(13) -0.0058(14)
C21 0.0328(17) 0.047(2) 0.049(2) -0.0148(15) -0.0090(15) -0.0062(14)
C22 0.0231(15) 0.060(2) 0.057(2) -0.0207(18) 0.0155(15) -0.0115(15)
C23 0.045(2) 0.056(2) 0.044(2) -0.0032(16) 0.0224(16) -0.0203(17)
C24 0.050(2) 0.0326(17) 0.063(2) 0.0072(16) 0.0185(18) -0.0107(15)
C25 0.049(2) 0.0323(16) 0.055(2) -0.0152(15) 0.0201(17) -0.0078(15)
C26 0.052(2) 0.0412(18) 0.0323(17) -0.0134(13) 0.0058(15) -0.0149(15)
C27 0.053(2) 0.066(3) 0.081(3) -0.017(2) -0.032(2) 0.003(2)
C28 0.091(4) 0.045(2) 0.095(4) 0.024(2) 0.002(3) -0.011(2)
C29 0.168(9) 0.066(4) 0.199(10) 0.070(5) -0.011(7) -0.037(5)
C30 0.113(6) 0.111(6) 0.194(10) 0.071(6) 0.040(6) 0.057(5)
Cl3 0.1029(12) 0.1714(19) 0.0631(8) -0.0023(10) -0.0047(8) 0.0421(12)
Cl4 0.1348(18) 0.1328(18) 0.173(2) -0.0793(17) -0.0386(17) 0.0415(15)
C31 0.084(4) 0.078(3) 0.061(3) -0.011(3) 0.004(3) -0.005(3)
Cl2 0.0702(7) 0.0681(6) 0.0479(5) -0.0177(5) 0.0285(5) 0.0021(5)

loop_
_atom_type_symbol
_atom_type_description
_atom_type_scat_dispersion_real
_atom_type_scat_dispersion_imag
_atom_type_scat_source
C C 0.0181 0.0091 'International Tables Vol C Tables 4.2.6.8 and 6.1.1.4'
H H 0.0000 0.0000 'International Tables Vol C Tables 4.2.6.8 and 6.1.1.4'
Cl Cl 0.3639 0.7018 'International Tables Vol C Tables 4.2.6.8 and 6.1.1.4'
O O 0.0492 0.0322 'International Tables Vol C Tables 4.2.6.8 and 6.1.1.4'
P P 0.2955 0.4335 'International Tables Vol C Tables 4.2.6.8 and 6.1.1.4'
Ru Ru 0.0552 3.2960 'International Tables Vol C Tables 4.2.6.8 and 6.1.1.4'
Si Si 0.2541 0.3302 'International Tables Vol C Tables 4.2.6.8 and 6.1.1.4'

loop_
_geom_angle_atom_site_label_1
_geom_angle_atom_site_label_2
_geom_angle_atom_site_label_3
_geom_angle
_geom_angle_site_symmetry_1
_geom_angle_site_symmetry_3
_geom_angle_publ_flag
P1 Ru1 Cl1 87.20(3) . . ?
O1 Ru1 Cl1 86.92(7) . . ?
O1 Ru1 P1 80.11(7) . . ?
O1 Ru1 C21 128.22(13) . . ?
O1 Ru1 C22 165.43(13) . . ?
O1 Ru1 C23 146.95(14) . . ?
O1 Ru1 C24 110.74(13) . . ?
O1 Ru1 C25 91.52(12) . . ?
O1 Ru1 C26 98.74(12) . . ?
C21 Ru1 Cl1 144.59(12) . . ?
C21 Ru1 P1 94.21(10) . . ?
C21 Ru1 C24 80.49(15) . . ?
C22 Ru1 Cl1 107.52(11) . . ?
C22 Ru1 P1 102.00(11) . . ?
C22 Ru1 C21 37.63(16) . . ?
C22 Ru1 C24 67.97(16) . . ?
C22 Ru1 C25 79.19(14) . . ?
C22 Ru1 C26 67.09(15) . . ?
C23 Ru1 Cl1 84.78(12) . . ?
C23 Ru1 P1 131.18(12) . . ?
C23 Ru1 C21 67.81(17) . . ?
C23 Ru1 C22 37.41(17) . . ?
C23 Ru1 C24 37.86(15) . . ?
C23 Ru1 C25 66.87(14) . . ?
C23 Ru1 C26 79.43(15) . . ?
C24 Ru1 Cl1 91.58(12) . . ?
C24 Ru1 P1 169.02(11) . . ?
C25 Ru1 Cl1 122.75(12) . . ?
C25 Ru1 P1 148.63(11) . . ?
C25 Ru1 C21 67.36(14) . . ?
C25 Ru1 C24 36.82(15) . . ?
C26 Ru1 Cl1 158.92(10) . . ?
C26 Ru1 P1 113.72(10) . . ?
C26 Ru1 C21 37.16(14) . . ?
C26 Ru1 C24 67.40(15) . . ?
C26 Ru1 C25 37.39(15) . . ?
C6 P1 Ru1 112.24(11) . . ?
C9 P1 Ru1 114.82(10) . . ?
C9 P1 C6 105.37(14) . . ?
C9 P1 C15 105.84(14) . . ?
C15 P1 Ru1 114.99(11) . . ?
C15 P1 C6 102.38(14) . . ?
O1 Si1 C1 108.98(13) . . ?
O1 Si1 C7 107.4(2) . . ?
O1 Si1 C8 108.9(2) . . ?
C7 Si1 C1 108.8(2) . . ?
C8 Si1 C1 111.2(2) . . ?
C8 Si1 C7 111.6(3) . . ?
Ru1 O1 H1 117.8 . . ?
Si1 O1 Ru1 132.75(13) . . ?
Si1 O1 H1 109.5 . . ?
C2 C1 Si1 115.4(3) . . ?
C2 C1 C6 117.3(3) . . ?
C6 C1 Si1 127.3(2) . . ?
C1 C2 H2 119.1 . . ?
C3 C2 C1 121.9(4) . . ?
C3 C2 H2 119.1 . . ?
C2 C3 H3 120.0 . . ?
C4 C3 C2 120.0(4) . . ?
C4 C3 H3 120.0 . . ?
C3 C4 H4 120.1 . . ?
C3 C4 C5 119.8(4) . . ?
C5 C4 H4 120.1 . . ?
C4 C5 H5 119.7 . . ?
C4 C5 C6 120.5(4) . . ?
C6 C5 H5 119.7 . . ?
C1 C6 P1 119.4(2) . . ?
C5 C6 P1 120.1(3) . . ?
C5 C6 C1 120.5(3) . . ?
Si1 C7 H7A 109.5 . . ?
Si1 C7 H7B 109.5 . . ?
Si1 C7 H7C 109.5 . . ?
H7A C7 H7B 109.5 . . ?
H7A C7 H7C 109.5 . . ?
H7B C7 H7C 109.5 . . ?
Si1 C8 H8A 109.5 . . ?
Si1 C8 H8B 109.5 . . ?
Si1 C8 H8C 109.5 . . ?
H8A C8 H8B 109.5 . . ?
H8A C8 H8C 109.5 . . ?
H8B C8 H8C 109.5 . . ?
C10 C9 P1 117.0(2) . . ?
C14 C9 P1 124.0(2) . . ?
C14 C9 C10 118.9(3) . . ?
C9 C10 H10 119.8 . . ?
C11 C10 C9 120.3(3) . . ?
C11 C10 H10 119.8 . . ?
C10 C11 H11 119.7 . . ?
C10 C11 C12 120.6(3) . . ?
C12 C11 H11 119.7 . . ?
C11 C12 H12 120.2 . . ?
C13 C12 C11 119.6(3) . . ?
C13 C12 H12 120.2 . . ?
C12 C13 H13 119.7 . . ?
C12 C13 C14 120.5(3) . . ?
C14 C13 H13 119.7 . . ?
C9 C14 H14 120.0 . . ?
C13 C14 C9 120.0(3) . . ?
C13 C14 H14 120.0 . . ?
C16 C15 P1 120.5(3) . . ?
C16 C15 C20 119.1(3) . . ?
C20 C15 P1 120.4(2) . . ?
C15 C16 H16 119.9 . . ?
C15 C16 C17 120.3(4) . . ?
C17 C16 H16 119.9 . . ?
C16 C17 H17 119.8 . . ?
C18 C17 C16 120.5(4) . . ?
C18 C17 H17 119.8 . . ?
C17 C18 H18 119.9 . . ?
C17 C18 C19 120.2(3) . . ?
C19 C18 H18 119.9 . . ?
C18 C19 H19 120.1 . . ?
C18 C19 C20 119.8(4) . . ?
C20 C19 H19 120.1 . . ?
C15 C20 C19 120.1(3) . . ?
C15 C20 H20 119.9 . . ?
C19 C20 H20 119.9 . . ?
C22 C21 Ru1 69.5(2) . . ?
C22 C21 C27 121.1(4) . . ?
C26 C21 Ru1 70.6(2) . . ?
C26 C21 C22 117.6(4) . . ?
C26 C21 C27 121.2(4) . . ?
C27 C21 Ru1 131.9(3) . . ?
Ru1 C22 H22 129.4 . . ?
C21 C22 Ru1 72.9(2) . . ?
C21 C22 H22 119.5 . . ?
C23 C22 Ru1 70.7(2) . . ?
C23 C22 C21 120.9(3) . . ?
C23 C22 H22 119.5 . . ?
Ru1 C23 H23 127.5 . . ?
C22 C23 Ru1 71.9(2) . . ?
C22 C23 H23 119.0 . . ?
C22 C23 C24 122.0(4) . . ?
C24 C23 Ru1 73.8(2) . . ?
C24 C23 H23 119.0 . . ?
C23 C24 Ru1 68.4(2) . . ?
C23 C24 C28 119.1(4) . . ?
C25 C24 Ru1 70.70(19) . . ?
C25 C24 C23 116.7(4) . . ?
C25 C24 C28 123.9(4) . . ?
C28 C24 Ru1 126.1(3) . . ?
Ru1 C25 H25 130.1 . . ?
C24 C25 Ru1 72.5(2) . . ?
C24 C25 H25 119.1 . . ?
C24 C25 C26 121.7(3) . . ?
C26 C25 Ru1 70.97(19) . . ?
C26 C25 H25 119.1 . . ?
Ru1 C26 H26 129.1 . . ?
C21 C26 Ru1 72.21(19) . . ?
C21 C26 C25 121.0(4) . . ?
C21 C26 H26 119.5 . . ?
C25 C26 Ru1 71.6(2) . . ?
C25 C26 H26 119.5 . . ?
C21 C27 H27A 109.5 . . ?
C21 C27 H27B 109.5 . . ?
C21 C27 H27C 109.5 . . ?
H27A C27 H27B 109.5 . . ?
H27A C27 H27C 109.5 . . ?
H27B C27 H27C 109.5 . . ?
C24 C28 H28 106.4 . . ?
C29 C28 C24 108.0(5) . . ?
C29 C28 H28 106.4 . . ?
C30 C28 C24 113.5(5) . . ?
C30 C28 H28 106.4 . . ?
C30 C28 C29 115.5(7) . . ?
C28 C29 H29A 109.5 . . ?
C28 C29 H29B 109.5 . . ?
C28 C29 H29C 109.5 . . ?
H29A C29 H29B 109.5 . . ?
H29A C29 H29C 109.5 . . ?
H29B C29 H29C 109.5 . . ?
C28 C30 H30A 109.5 . . ?
C28 C30 H30B 109.5 . . ?
C28 C30 H30C 109.5 . . ?
H30A C30 H30B 109.5 . . ?
H30A C30 H30C 109.5 . . ?
H30B C30 H30C 109.5 . . ?
Cl3 C31 Cl4 113.2(3) . . ?
Cl3 C31 H31A 108.9 . . ?
Cl3 C31 H31B 108.9 . . ?
Cl4 C31 H31A 108.9 . . ?
Cl4 C31 H31B 108.9 . . ?
H31A C31 H31B 107.7 . . ?

loop_
_geom_bond_atom_site_label_1
_geom_bond_atom_site_label_2
_geom_bond_distance
_geom_bond_site_symmetry_2
_geom_bond_publ_flag
Ru1 Cl1 2.3955(8) . ?
Ru1 P1 2.3599(8) . ?
Ru1 O1 2.144(2) . ?
Ru1 C21 2.224(3) . ?
Ru1 C22 2.180(3) . ?
Ru1 C23 2.164(3) . ?
Ru1 C24 2.235(3) . ?
Ru1 C25 2.212(3) . ?
Ru1 C26 2.203(3) . ?
P1 C6 1.837(3) . ?
P1 C9 1.825(3) . ?
P1 C15 1.832(3) . ?
Si1 O1 1.659(3) . ?
Si1 C1 1.873(4) . ?
Si1 C7 1.859(5) . ?
Si1 C8 1.853(5) . ?
O1 H1 0.8300 . ?
C1 C2 1.394(5) . ?
C1 C6 1.406(5) . ?
C2 H2 0.9400 . ?
C2 C3 1.380(7) . ?
C3 H3 0.9400 . ?
C3 C4 1.373(7) . ?
C4 H4 0.9400 . ?
C4 C5 1.383(5) . ?
C5 H5 0.9400 . ?
C5 C6 1.387(5) . ?
C7 H7A 0.9700 . ?
C7 H7B 0.9700 . ?
C7 H7C 0.9700 . ?
C8 H8A 0.9700 . ?
C8 H8B 0.9700 . ?
C8 H8C 0.9700 . ?
C9 C10 1.397(4) . ?
C9 C14 1.392(5) . ?
C10 H10 0.9400 . ?
C10 C11 1.372(5) . ?
C11 H11 0.9400 . ?
C11 C12 1.384(6) . ?
C12 H12 0.9400 . ?
C12 C13 1.375(6) . ?
C13 H13 0.9400 . ?
C13 C14 1.389(5) . ?
C14 H14 0.9400 . ?
C15 C16 1.380(5) . ?
C15 C20 1.389(5) . ?
C16 H16 0.9400 . ?
C16 C17 1.390(5) . ?
C17 H17 0.9400 . ?
C17 C18 1.359(6) . ?
C18 H18 0.9400 . ?
C18 C19 1.383(6) . ?
C19 H19 0.9400 . ?
C19 C20 1.391(5) . ?
C20 H20 0.9400 . ?
C21 C22 1.421(6) . ?
C21 C26 1.411(5) . ?
C21 C27 1.500(6) . ?
C22 H22 0.9400 . ?
C22 C23 1.393(6) . ?
C23 H23 0.9400 . ?
C23 C24 1.429(6) . ?
C24 C25 1.404(6) . ?
C24 C28 1.518(7) . ?
C25 H25 0.9400 . ?
C25 C26 1.415(6) . ?
C26 H26 0.9400 . ?
C27 H27A 0.9700 . ?
C27 H27B 0.9700 . ?
C27 H27C 0.9700 . ?
C28 H28 0.9900 . ?
C28 C29 1.497(8) . ?
C28 C30 1.487(10) . ?
C29 H29A 0.9700 . ?
C29 H29B 0.9700 . ?
C29 H29C 0.9700 . ?
C30 H30A 0.9700 . ?
C30 H30B 0.9700 . ?
C30 H30C 0.9700 . ?
Cl3 C31 1.702(6) . ?
Cl4 C31 1.728(6) . ?
C31 H31A 0.9800 . ?
C31 H31B 0.9800 . ?

loop_
_geom_torsion_atom_site_label_1
_geom_torsion_atom_site_label_2
_geom_torsion_atom_site_label_3
_geom_torsion_atom_site_label_4
_geom_torsion
_geom_torsion_site_symmetry_1
_geom_torsion_site_symmetry_2
_geom_torsion_site_symmetry_3
_geom_torsion_site_symmetry_4
_geom_torsion_publ_flag
Ru1 P1 C6 C1 -47.5(3) . . . . ?
Ru1 P1 C6 C5 129.3(2) . . . . ?
Ru1 P1 C9 C10 -44.7(3) . . . . ?
Ru1 P1 C9 C14 134.0(3) . . . . ?
Ru1 P1 C15 C16 -11.4(3) . . . . ?
Ru1 P1 C15 C20 167.6(2) . . . . ?
Ru1 C21 C22 C23 54.0(3) . . . . ?
Ru1 C21 C26 C25 -54.6(3) . . . . ?
Ru1 C22 C23 C24 56.5(3) . . . . ?
Ru1 C23 C24 C25 53.3(3) . . . . ?
Ru1 C23 C24 C28 -120.3(4) . . . . ?
Ru1 C24 C25 C26 53.4(3) . . . . ?
Ru1 C24 C28 C29 -165.2(5) . . . . ?
Ru1 C24 C28 C30 65.4(8) . . . . ?
Ru1 C25 C26 C21 54.9(3) . . . . ?
P1 C9 C10 C11 179.9(3) . . . . ?
P1 C9 C14 C13 -179.7(3) . . . . ?
P1 C15 C16 C17 -179.9(3) . . . . ?
P1 C15 C20 C19 179.4(3) . . . . ?
Si1 C1 C2 C3 179.9(3) . . . . ?
Si1 C1 C6 P1 -2.9(4) . . . . ?
Si1 C1 C6 C5 -179.7(3) . . . . ?
O1 Si1 C1 C2 -159.3(3) . . . . ?
O1 Si1 C1 C6 20.3(3) . . . . ?
C1 Si1 O1 Ru1 23.2(2) . . . . ?
C1 C2 C3 C4 -0.2(7) . . . . ?
C2 C1 C6 P1 176.6(3) . . . . ?
C2 C1 C6 C5 -0.2(5) . . . . ?
C2 C3 C4 C5 0.1(7) . . . . ?
C3 C4 C5 C6 -0.1(6) . . . . ?
C4 C5 C6 P1 -176.7(3) . . . . ?
C4 C5 C6 C1 0.1(5) . . . . ?
C6 P1 C9 C10 79.3(3) . . . . ?
C6 P1 C9 C14 -101.9(3) . . . . ?
C6 P1 C15 C16 -133.4(3) . . . . ?
C6 P1 C15 C20 45.7(3) . . . . ?
C6 C1 C2 C3 0.3(6) . . . . ?
C7 Si1 O1 Ru1 140.9(3) . . . . ?
C7 Si1 C1 C2 84.0(4) . . . . ?
C7 Si1 C1 C6 -96.5(4) . . . . ?
C8 Si1 O1 Ru1 -98.2(3) . . . . ?
C8 Si1 C1 C2 -39.3(4) . . . . ?
C8 Si1 C1 C6 140.3(4) . . . . ?
C9 P1 C6 C1 -173.2(3) . . . . ?
C9 P1 C6 C5 3.7(3) . . . . ?
C9 P1 C15 C16 116.5(3) . . . . ?
C9 P1 C15 C20 -64.5(3) . . . . ?
C9 C10 C11 C12 -0.6(6) . . . . ?
C10 C9 C14 C13 -0.9(5) . . . . ?
C10 C11 C12 C13 0.0(7) . . . . ?
C11 C12 C13 C14 0.1(7) . . . . ?
C12 C13 C14 C9 0.3(6) . . . . ?
C14 C9 C10 C11 1.1(5) . . . . ?
C15 P1 C6 C1 76.3(3) . . . . ?
C15 P1 C6 C5 -106.8(3) . . . . ?
C15 P1 C9 C10 -172.7(3) . . . . ?
C15 P1 C9 C14 6.1(3) . . . . ?
C15 C16 C17 C18 0.5(7) . . . . ?
C16 C15 C20 C19 -1.6(5) . . . . ?
C16 C17 C18 C19 -1.5(7) . . . . ?
C17 C18 C19 C20 0.9(6) . . . . ?
C18 C19 C20 C15 0.6(6) . . . . ?
C20 C15 C16 C17 1.0(6) . . . . ?
C21 C22 C23 Ru1 -55.0(3) . . . . ?
C21 C22 C23 C24 1.6(5) . . . . ?
C22 C21 C26 Ru1 52.9(3) . . . . ?
C22 C21 C26 C25 -1.7(5) . . . . ?
C22 C23 C24 Ru1 -55.7(3) . . . . ?
C22 C23 C24 C25 -2.3(5) . . . . ?
C22 C23 C24 C28 -176.0(4) . . . . ?
C23 C24 C25 Ru1 -52.2(3) . . . . ?
C23 C24 C25 C26 1.1(5) . . . . ?
C23 C24 C28 C29 -81.8(7) . . . . ?
C23 C24 C28 C30 148.8(6) . . . . ?
C24 C25 C26 Ru1 -54.0(3) . . . . ?
C24 C25 C26 C21 0.8(5) . . . . ?
C25 C24 C28 C29 105.0(7) . . . . ?
C25 C24 C28 C30 -24.4(8) . . . . ?
C26 C21 C22 Ru1 -53.5(3) . . . . ?
C26 C21 C22 C23 0.5(5) . . . . ?
C27 C21 C22 Ru1 127.3(3) . . . . ?
C27 C21 C22 C23 -178.7(4) . . . . ?
C27 C21 C26 Ru1 -127.9(4) . . . . ?
C27 C21 C26 C25 177.5(4) . . . . ?
C28 C24 C25 Ru1 121.1(4) . . . . ?
C28 C24 C25 C26 174.5(4) . . . . ?
